data_7115274
loop_
_publ_author_name
'Midori Akiyama'
'Kengo Akagawa'
'Hidetake Seino'
'Kazuaki Kudo'

_publ_section_title
;
 Peptide-catalyzed kinetic resolution of planar-chiral metallocenes
;
_journal_name_full Chem.Commun.
_journal_page_first 7893
_journal_paper_doi 10.1039/C4CC03266G
_journal_volume 50
_journal_year 2014
_chemical_formula_moiety 'C14 H14 Fe I N O4'
_chemical_formula_sum 'C14 H14 Fe I N O4'
_chemical_formula_weight 443.02
_space_group_IT_number 2
_symmetry_cell_setting triclinic
_symmetry_Int_Tables_number 2
_symmetry_space_group_name_Hall '-P 1'
_symmetry_space_group_name_H-M 'P -1'
_atom_sites_solution_hydrogens geom
_atom_sites_solution_primary direct
_atom_sites_solution_secondary difmap
_cell_angle_alpha 93.523(5)
_cell_angle_beta 97.073(4)
_cell_angle_gamma 101.321(6)
_cell_formula_units_Z 2
_cell_length_a 6.997(3)
_cell_length_b 7.231(3)
_cell_length_c 15.311(6)
_cell_measurement_reflns_used 2853
_cell_measurement_temperature 113
_cell_measurement_theta_max 30.64
_cell_measurement_theta_min 2.69
_cell_volume 750.9(5)
_computing_cell_refinement CrystalClear
_computing_data_collection 'CrystalClear (Rigaku Inc., 2008)'
_computing_data_reduction CrystalClear
_computing_molecular_graphics 'CrystalStructure 4.0'
_computing_publication_material 'CrystalStructure 4.0 (Rigaku, 2010)'
_computing_structure_refinement 'SHELXL97 (Sheldrick, 2008)'
_computing_structure_solution 'Il Milione (Burla, et al., 2007)'
_diffrn_ambient_temperature 113
_diffrn_detector_area_resol_mean 7.314
_diffrn_measured_fraction_theta_full 0.991
_diffrn_measured_fraction_theta_max 0.991
_diffrn_measurement_device_type 'Rigaku Mercury70'
_diffrn_measurement_method \w
_diffrn_radiation_type 'Mo K\a'
_diffrn_radiation_wavelength 0.71075
_diffrn_reflns_av_R_equivalents 0.0264
_diffrn_reflns_limit_h_max 9
_diffrn_reflns_limit_h_min -9
_diffrn_reflns_limit_k_max 8
_diffrn_reflns_limit_k_min -9
_diffrn_reflns_limit_l_max 20
_diffrn_reflns_limit_l_min -20
_diffrn_reflns_number 9145
_diffrn_reflns_theta_full 27.88
_diffrn_reflns_theta_max 27.88
_diffrn_standards_number 0
_exptl_absorpt_coefficient_mu 3.073
_exptl_absorpt_correction_T_max 0.912
_exptl_absorpt_correction_T_min 0.690
_exptl_absorpt_correction_type multi-scan
_exptl_absorpt_process_details 'REQAB (Rigaku, 1998)'
_exptl_crystal_colour yellow
_exptl_crystal_density_diffrn 1.959
_exptl_crystal_density_method 'not measured'
_exptl_crystal_description platelet
_exptl_crystal_F_000 432.00
_exptl_crystal_size_max 0.400
_exptl_crystal_size_mid 0.350
_exptl_crystal_size_min 0.030
_refine_diff_density_max 0.740
_refine_diff_density_min -0.570
_refine_ls_extinction_method none
_refine_ls_goodness_of_fit_ref 0.967
_refine_ls_hydrogen_treatment refxyz
_refine_ls_number_parameters 246
_refine_ls_number_reflns 3556
_refine_ls_number_restraints 0
_refine_ls_R_factor_gt 0.0214
_refine_ls_shift/su_max 0.001
_refine_ls_structure_factor_coef Fsqd
_refine_ls_weighting_details 'w = 1/[\s^2^(Fo^2^)+(0.0233P)^2^+0.0000P] where P=(Fo^2^+2Fc^2^)/3'
_refine_ls_weighting_scheme calc
_refine_ls_wR_factor_ref 0.0484
_reflns_number_gt 3058
_reflns_number_total 3556
_reflns_threshold_expression F^2^>2.0\s(F^2^)
_cod_data_source_file c4cc03266g2.cif
_cod_data_source_block sample1
_cod_database_code 7115274

loop_
_symmetry_equiv_pos_site_id
_symmetry_equiv_pos_as_xyz
1 +X,+Y,+Z
2 -X,-Y,-Z

loop_
_atom_site_label
_atom_site_type_symbol
_atom_site_fract_x
_atom_site_fract_y
_atom_site_fract_z
_atom_site_U_iso_or_equiv
_atom_site_adp_type
_atom_site_occupancy
_atom_site_symmetry_multiplicity
_atom_site_calc_flag
I1 I -0.05850(2) 0.649281(19) 0.093939(9) 0.02313(6) Uani 1.0 2 d
Fe1 Fe 0.27509(4) 1.08602(4) 0.198580(18) 0.01263(7) Uani 1.0 2 d
O1 O 0.4376(3) 0.7219(3) 0.53038(10) 0.0183(4) Uani 1.0 2 d
O4 O 0.3926(3) 0.5409(2) 0.40248(9) 0.0188(4) Uani 1.0 2 d
O5 O -0.2370(3) 0.8538(3) 0.38672(13) 0.0369(5) Uani 1.0 2 d
O6 O -0.1032(3) 0.7152(3) 0.49140(11) 0.0341(5) Uani 1.0 2 d
N1 N -0.1384(3) 0.7415(3) 0.41352(12) 0.0193(4) Uani 1.0 2 d
C1 C 0.0150(3) 0.9005(3) 0.17628(13) 0.0130(4) Uani 1.0 2 d
C2 C 0.0906(3) 0.9192(3) 0.26869(12) 0.0109(4) Uani 1.0 2 d
C3 C 0.1093(3) 1.1140(3) 0.29843(14) 0.0138(4) Uani 1.0 2 d
C4 C 0.0481(3) 1.2114(3) 0.22582(14) 0.0174(5) Uani 1.0 2 d
C5 C -0.0121(3) 1.0806(3) 0.14987(14) 0.0153(5) Uani 1.0 2 d
C6 C 0.4557(4) 1.0049(5) 0.11495(17) 0.0330(7) Uani 1.0 2 d
C7 C 0.5319(4) 0.9888(4) 0.20270(16) 0.0278(6) Uani 1.0 2 d
C8 C 0.5666(4) 1.1679(4) 0.24946(17) 0.0288(6) Uani 1.0 2 d
C9 C 0.5115(4) 1.2972(4) 0.1902(2) 0.0354(7) Uani 1.0 2 d
C10 C 0.4433(4) 1.1951(5) 0.10655(18) 0.0380(8) Uani 1.0 2 d
C11 C 0.1367(3) 0.7625(3) 0.32300(13) 0.0107(4) Uani 1.0 2 d
C12 C 0.2888(3) 0.8373(3) 0.40404(13) 0.0119(4) Uani 1.0 2 d
C13 C 0.3762(3) 0.6847(3) 0.44531(13) 0.0128(4) Uani 1.0 2 d
C14 C -0.0493(4) 0.6353(3) 0.34774(14) 0.0153(5) Uani 1.0 2 d
H1 H 0.160(3) 1.166(3) 0.3548(15) 0.012(6) Uiso 1.0 2 d
H2 H 0.049(4) 1.343(4) 0.2276(16) 0.024(7) Uiso 1.0 2 d
H3 H -0.062(3) 1.108(3) 0.0920(15) 0.014(6) Uiso 1.0 2 d
H4 H 0.184(3) 0.680(3) 0.2854(14) 0.009(6) Uiso 1.0 2 d
H5 H 0.395(3) 0.918(3) 0.3850(14) 0.009(6) Uiso 1.0 2 d
H6 H 0.235(3) 0.901(3) 0.4462(14) 0.008(5) Uiso 1.0 2 d
H7 H -0.019(4) 0.527(4) 0.3771(15) 0.021(7) Uiso 1.0 2 d
H8 H -0.145(4) 0.590(4) 0.2966(16) 0.019(6) Uiso 1.0 2 d
H9 H 0.422(5) 0.905(5) 0.070(2) 0.057(10) Uiso 1.0 2 d
H10 H 0.559(4) 0.871(4) 0.2267(18) 0.037(8) Uiso 1.0 2 d
H11 H 0.614(4) 1.202(4) 0.313(2) 0.045(8) Uiso 1.0 2 d
H12 H 0.512(4) 1.415(4) 0.2044(18) 0.032(8) Uiso 1.0 2 d
H13 H 0.400(4) 1.242(4) 0.0626(19) 0.033(8) Uiso 1.0 2 d
H14 H 0.487(5) 0.641(5) 0.549(2) 0.047(10) Uiso 1.0 2 d

loop_
_atom_site_aniso_label
_atom_site_aniso_U_11
_atom_site_aniso_U_22
_atom_site_aniso_U_33
_atom_site_aniso_U_12
_atom_site_aniso_U_13
_atom_site_aniso_U_23
I1 0.03600(10) 0.01687(8) 0.01243(8) 0.00098(6) -0.00455(6) -0.00051(5)
Fe1 0.01039(14) 0.01664(15) 0.01070(15) 0.00082(12) 0.00275(11) 0.00378(12)
O1 0.0252(9) 0.0194(8) 0.0109(8) 0.0096(7) -0.0031(7) 0.0010(7)
O4 0.0280(9) 0.0152(8) 0.0134(8) 0.0085(7) -0.0014(7) -0.0000(6)
O5 0.0288(10) 0.0424(11) 0.0527(12) 0.0215(9) 0.0242(9) 0.0239(10)
O6 0.0353(10) 0.0527(12) 0.0171(9) 0.0122(9) 0.0086(8) 0.0041(8)
N1 0.0123(9) 0.0225(10) 0.0235(11) 0.0004(8) 0.0065(8) 0.0072(8)
C1 0.0136(10) 0.0135(10) 0.0110(10) 0.0012(8) 0.0013(8) 0.0009(8)
C2 0.0088(9) 0.0128(10) 0.0111(10) 0.0012(8) 0.0026(8) 0.0013(8)
C3 0.0160(10) 0.0141(10) 0.0115(11) 0.0029(8) 0.0034(9) 0.0003(8)
C4 0.0188(11) 0.0142(11) 0.0215(12) 0.0056(9) 0.0069(9) 0.0053(9)
C5 0.0125(10) 0.0183(11) 0.0158(11) 0.0035(9) 0.0012(9) 0.0076(9)
C6 0.0184(12) 0.0603(19) 0.0206(13) 0.0062(12) 0.0104(10) -0.0039(13)
C7 0.0135(11) 0.0444(16) 0.0306(14) 0.0111(11) 0.0105(10) 0.0111(12)
C8 0.0123(11) 0.0503(17) 0.0207(13) -0.0021(11) 0.0037(10) 0.0043(12)
C9 0.0205(13) 0.0320(16) 0.0517(19) -0.0065(12) 0.0118(13) 0.0119(14)
C10 0.0185(13) 0.072(3) 0.0261(15) 0.0040(13) 0.0086(11) 0.0307(15)
C11 0.0117(10) 0.0114(10) 0.0086(10) 0.0015(8) 0.0016(8) -0.0002(8)
C12 0.0130(10) 0.0123(10) 0.0101(10) 0.0026(8) 0.0003(8) 0.0013(8)
C13 0.0114(10) 0.0144(10) 0.0114(10) -0.0001(8) 0.0003(8) 0.0031(8)
C14 0.0168(10) 0.0149(11) 0.0132(11) 0.0007(9) 0.0009(9) 0.0029(9)

loop_
_atom_type_symbol
_atom_type_description
_atom_type_scat_dispersion_real
_atom_type_scat_dispersion_imag
_atom_type_scat_source
C C 0.0033 0.0016
;
International Tables for Crystallography
(1992, Vol. C, Tables 4.2.6.8 and 6.1.1.4)
;
H H 0.0000 0.0000
;
International Tables for Crystallography
(1992, Vol. C, Table 6.1.1.4)
;
Fe Fe 0.3463 0.8444
;
International Tables for Crystallography
(1992, Vol. C, Tables 4.2.6.8 and 6.1.1.4)
;
N N 0.0061 0.0033
;
International Tables for Crystallography
(1992, Vol. C, Tables 4.2.6.8 and 6.1.1.4)
;
O O 0.0106 0.0060
;
International Tables for Crystallography
(1992, Vol. C, Tables 4.2.6.8 and 6.1.1.4)
;
I I -0.4742 1.8119
;
International Tables for Crystallography
(1992, Vol. C, Tables 4.2.6.8 and 6.1.1.4)
;

loop_
_geom_angle_atom_site_label_1
_geom_angle_atom_site_label_2
_geom_angle_atom_site_label_3
_geom_angle
_geom_angle_publ_flag
C1 Fe1 C2 41.50(8) yes
C1 Fe1 C3 68.61(8) yes
C1 Fe1 C4 68.45(9) yes
C1 Fe1 C5 41.14(9) yes
C1 Fe1 C6 108.45(10) yes
C1 Fe1 C7 119.70(10) yes
C1 Fe1 C8 153.27(10) yes
C1 Fe1 C9 164.88(11) yes
C1 Fe1 C10 127.27(10) yes
C2 Fe1 C3 40.88(8) yes
C2 Fe1 C4 68.92(9) yes
C2 Fe1 C5 69.72(9) yes
C2 Fe1 C6 128.10(11) yes
C2 Fe1 C7 108.57(10) yes
C2 Fe1 C8 118.65(10) yes
C2 Fe1 C9 152.20(10) yes
C2 Fe1 C10 165.79(10) yes
C3 Fe1 C4 40.47(9) yes
C3 Fe1 C5 68.54(9) yes
C3 Fe1 C6 166.22(11) yes
C3 Fe1 C7 128.60(10) yes
C3 Fe1 C8 108.57(10) yes
C3 Fe1 C9 118.42(11) yes
C3 Fe1 C10 152.11(12) yes
C4 Fe1 C5 40.52(9) yes
C4 Fe1 C6 152.32(11) yes
C4 Fe1 C7 165.64(9) yes
C4 Fe1 C8 127.70(10) yes
C4 Fe1 C9 107.46(11) yes
C4 Fe1 C10 118.27(12) yes
C5 Fe1 C6 118.76(10) yes
C5 Fe1 C7 153.19(9) yes
C5 Fe1 C8 164.67(10) yes
C5 Fe1 C9 126.44(11) yes
C5 Fe1 C10 107.13(10) yes
C6 Fe1 C7 40.11(11) yes
C6 Fe1 C8 67.60(11) yes
C6 Fe1 C9 67.97(12) yes
C6 Fe1 C10 40.30(14) yes
C7 Fe1 C8 40.04(11) yes
C7 Fe1 C9 67.76(12) yes
C7 Fe1 C10 67.62(12) yes
C8 Fe1 C9 40.51(12) yes
C8 Fe1 C10 67.95(11) yes
C9 Fe1 C10 40.62(12) yes
O5 N1 O6 123.7(2) yes
O5 N1 C14 118.27(19) yes
O6 N1 C14 118.0(2) yes
I1 C1 Fe1 127.76(11) yes
I1 C1 C2 125.94(15) yes
I1 C1 C5 124.70(15) yes
Fe1 C1 C2 70.20(10) yes
Fe1 C1 C5 70.64(11) yes
C2 C1 C5 109.29(17) yes
Fe1 C2 C1 68.31(11) yes
Fe1 C2 C3 70.03(12) yes
Fe1 C2 C11 127.19(15) yes
C1 C2 C3 106.26(18) yes
C1 C2 C11 126.38(17) yes
C3 C2 C11 127.35(17) yes
Fe1 C3 C2 69.09(12) yes
Fe1 C3 C4 69.63(14) yes
C2 C3 C4 108.67(18) yes
Fe1 C4 C3 69.90(14) yes
Fe1 C4 C5 69.66(13) yes
C3 C4 C5 108.91(19) yes
Fe1 C5 C1 68.22(12) yes
Fe1 C5 C4 69.82(12) yes
C1 C5 C4 106.87(19) yes
Fe1 C6 C7 70.16(16) yes
Fe1 C6 C10 69.81(17) yes
C7 C6 C10 108.2(3) yes
Fe1 C7 C6 69.74(16) yes
Fe1 C7 C8 69.92(15) yes
C6 C7 C8 108.4(3) yes
Fe1 C8 C7 70.03(13) yes
Fe1 C8 C9 69.49(14) yes
C7 C8 C9 108.0(3) yes
Fe1 C9 C8 69.99(15) yes
Fe1 C9 C10 69.74(15) yes
C8 C9 C10 107.6(3) yes
Fe1 C10 C6 69.90(17) yes
Fe1 C10 C9 69.64(16) yes
C6 C10 C9 107.9(3) yes
C2 C11 C12 112.06(16) yes
C2 C11 C14 112.72(17) yes
C12 C11 C14 111.84(17) yes
C11 C12 C13 112.89(16) yes
O1 C13 O4 123.5(2) yes
O1 C13 C12 113.88(18) yes
O4 C13 C12 122.55(18) yes
N1 C14 C11 110.27(16) yes

loop_
_geom_bond_atom_site_label_1
_geom_bond_atom_site_label_2
_geom_bond_distance
_geom_bond_publ_flag
I1 C1 2.085(2) yes
Fe1 C1 2.0149(19) yes
Fe1 C2 2.040(2) yes
Fe1 C3 2.053(3) yes
Fe1 C4 2.049(3) yes
Fe1 C5 2.047(3) yes
Fe1 C6 2.044(3) yes
Fe1 C7 2.049(3) yes
Fe1 C8 2.048(3) yes
Fe1 C9 2.041(3) yes
Fe1 C10 2.043(3) yes
O1 C13 1.314(3) yes
O4 C13 1.228(3) yes
O5 N1 1.223(3) yes
O6 N1 1.222(3) yes
N1 C14 1.496(3) yes
C1 C2 1.437(3) yes
C1 C5 1.428(3) yes
C2 C3 1.429(3) yes
C2 C11 1.508(3) yes
C3 C4 1.419(4) yes
C4 C5 1.419(3) yes
C6 C7 1.404(4) yes
C6 C10 1.408(5) yes
C7 C8 1.403(4) yes
C8 C9 1.416(5) yes
C9 C10 1.418(4) yes
C11 C12 1.527(3) yes
C11 C14 1.542(3) yes
C12 C13 1.498(3) yes
